data_7217758
loop_
_publ_author_name
'Pisk, Jana'
'Prugove\<cki, Biserka'
'Matkovi\'c-\<Calogovi\'c, Dubravka'
'Jedna\<cak, Tomislav'
'Novak, Predrag'
'Agustin, Dominique'
'Vrdoljak, Visnja'

_publ_section_title
;
 Pyridoxal hydrazonato molybdenum(VI) complexes: Assembly, Structure and
 Epoxidation (Pre)Catalyst testing under solvent-free conditions
;
_journal_name_full 'RSC Advances'
_journal_paper_doi 10.1039/C4RA08179J
_journal_year 2014
_chemical_formula_sum 'C23 H34 Mo6 N4 O25'
_chemical_formula_weight 1342.18
_chemical_name_systematic
;
 pyridoxal-isonicotinoyl-hydrazone (\mU~eq~6-oxo)
-dodecakis(\mU~eq~2-oxo)-hexa(oxomolybdenum) 
acetone solvate (1/3)
;
_space_group_crystal_system monoclinic
_space_group_IT_number 7
_space_group_name_Hall 'P -2yac'
_space_group_name_H-M_alt 'P 1 n 1'
_symmetry_space_group_name_Hall 'P -2yac'
_symmetry_space_group_name_H-M 'P 1 n 1'
_atom_sites_solution_hydrogens geom
_audit_creation_method SHELXL-2013
_cell_angle_alpha 90
_cell_angle_beta 109.882(2)
_cell_angle_gamma 90
_cell_formula_units_Z 2
_cell_length_a 10.5047(2)
_cell_length_b 18.6297(3)
_cell_length_c 10.7312(2)
_cell_measurement_reflns_used 14830
_cell_measurement_temperature 295(2)
_cell_measurement_theta_max 32.6140
_cell_measurement_theta_min 4.1175
_cell_volume 1974.91(7)
_computing_cell_refinement 'CrysAlis RED (Oxford Diffraction,2010)'
_computing_data_collection 'CrysAlis CCD (Oxford Diffraction,2010)'
_computing_data_reduction 'CrysAlis RED (Oxford Diffraction,2010)'
_computing_molecular_graphics 'PLATON98 (Spek, 2008)'
_computing_publication_material 'SHELXL-2013 (Sheldrick, 2013)'
_computing_structure_refinement 'SHELXL-2013 (Sheldrick, 2013)'
_computing_structure_solution 'SHELXS-97 (Sheldrick, 2008)'
_diffrn_ambient_temperature 295(2)
_diffrn_measured_fraction_theta_full 0.993
_diffrn_measured_fraction_theta_max 0.994
_diffrn_measurement_device_type 'Goniometer KM4/Xcalibur,detector Sapphire3'
_diffrn_measurement_method '\w and \p scans'
_diffrn_radiation_type MoK\a
_diffrn_radiation_wavelength 0.71073
_diffrn_reflns_av_R_equivalents 0.0156
_diffrn_reflns_av_unetI/netI 0.0199
_diffrn_reflns_Laue_measured_fraction_full 0.993
_diffrn_reflns_Laue_measured_fraction_max 0.994
_diffrn_reflns_limit_h_max 13
_diffrn_reflns_limit_h_min -13
_diffrn_reflns_limit_k_max 23
_diffrn_reflns_limit_k_min -23
_diffrn_reflns_limit_l_max 13
_diffrn_reflns_limit_l_min -13
_diffrn_reflns_number 16634
_diffrn_reflns_point_group_measured_fraction_full 0.907
_diffrn_reflns_point_group_measured_fraction_max 0.888
_diffrn_reflns_theta_full 25.242
_diffrn_reflns_theta_max 26.997
_diffrn_reflns_theta_min 4.184
_diffrn_source 'Enhance (Mo) X-ray Source'
_exptl_absorpt_coefficient_mu 1.942
_exptl_absorpt_correction_T_max 1.00000
_exptl_absorpt_correction_T_min 0.77840
_exptl_absorpt_correction_type multi-scan
_exptl_absorpt_process_details
;
CrysAlisPro, Oxford Diffraction Ltd.,
Version 1.171.33.55 (release 05-01-2010 CrysAlis171 .NET)
(compiled Jan  5 2010,16:28:46)
Empirical absorption correction using spherical harmonics,
 implemented in SCALE3 ABSPACK scaling algorithm.
;
_exptl_crystal_colour yellow
_exptl_crystal_density_diffrn 2.257
_exptl_crystal_description plate
_exptl_crystal_F_000 1304
_exptl_crystal_size_max 0.30
_exptl_crystal_size_mid 0.22
_exptl_crystal_size_min 0.01
_refine_diff_density_max 1.276
_refine_diff_density_min -0.826
_refine_diff_density_rms 0.082
_refine_ls_abs_structure_details
;
 Flack x determined using 3035 quotients [(I+)-(I-)]/[(I+)+(I-)]
 (Parsons and Flack (2004), Acta Cryst. A60, s61).
;
_refine_ls_abs_structure_Flack 0.003(14)
_refine_ls_extinction_method none
_refine_ls_goodness_of_fit_ref 1.076
_refine_ls_hydrogen_treatment constr
_refine_ls_matrix_type full
_refine_ls_number_parameters 564
_refine_ls_number_reflns 7685
_refine_ls_number_restraints 68
_refine_ls_restrained_S_all 1.071
_refine_ls_R_factor_all 0.0262
_refine_ls_R_factor_gt 0.0236
_refine_ls_shift/su_max 0.001
_refine_ls_shift/su_mean 0.000
_refine_ls_structure_factor_coef Fsqd
_refine_ls_weighting_details 'w=1/[\s^2^(Fo^2^)+(0.0354P)^2^+0.6819P] where P=(Fo^2^+2Fc^2^)/3'
_refine_ls_weighting_scheme calc
_refine_ls_wR_factor_gt 0.0580
_refine_ls_wR_factor_ref 0.0586
_reflns_Friedel_coverage 0.782
_reflns_Friedel_fraction_full 0.820
_reflns_Friedel_fraction_max 0.782
_reflns_number_gt 7199
_reflns_number_total 7685
_reflns_threshold_expression 'I > 2\s(I)'
_cod_data_source_file c4ra08179j2.cif
_cod_data_source_block shelx
_cod_database_code 7217758
_shelx_space_group_comment
;
The symmetry employed for this shelxl refinement is uniquely defined
by the following loop, which should always be used as a source of
symmetry information in preference to the above space-group names.
They are only intended as comments.
;
_shelxl_version_number 2013-4

loop_
_space_group_symop_operation_xyz
'x, y, z'
'x+1/2, -y, z+1/2'

loop_
_atom_site_label
_atom_site_type_symbol
_atom_site_fract_x
_atom_site_fract_y
_atom_site_fract_z
_atom_site_U_iso_or_equiv
_atom_site_adp_type
_atom_site_occupancy
_atom_site_site_symmetry_order
_atom_site_calc_flag
_atom_site_refinement_flags_posn
_atom_site_refinement_flags_adp
_atom_site_refinement_flags_occupancy
_atom_site_disorder_assembly
_atom_site_disorder_group
C1 C 0.5868(7) 0.1086(4) 0.7496(7) 0.0398(15) Uani 1 1 d . . . . .
C2 C 0.5587(6) 0.2751(4) 0.5948(7) 0.0338(15) Uani 1 1 d . . . . .
H2 H 0.5986 0.3029 0.6699 0.041 Uiso 1 1 calc R U . . .
C3 C 0.5031(6) 0.3087(4) 0.4646(6) 0.0315(13) Uani 1 1 d . . . . .
C4 C 0.5042(6) 0.3836(4) 0.4539(6) 0.0344(14) Uani 1 1 d . . . . .
C41 C 0.7727(12) 0.5095(5) 0.2815(8) 0.074(3) Uani 1 1 d . . . . .
H41A H 0.6921 0.4884 0.2887 0.112 Uiso 1 1 calc R U . . .
H41B H 0.8299 0.4724 0.2676 0.112 Uiso 1 1 calc R U . . .
H41C H 0.7487 0.5422 0.2080 0.112 Uiso 1 1 calc R U . . .
C5 C 0.4491(7) 0.4139(4) 0.3308(7) 0.0380(15) Uani 1 1 d . . . . .
H5 H 0.4477 0.4635 0.3213 0.046 Uiso 1 1 calc R U . . .
C40 C 0.8462(12) 0.5489(5) 0.4055(8) 0.063(3) Uani 1 1 d . . . . .
C6 C 0.3925(6) 0.3013(4) 0.2273(6) 0.0380(16) Uani 1 1 d . . . . .
C7 C 0.4463(7) 0.2676(4) 0.3501(7) 0.0337(15) Uani 1 1 d . . . . .
C8 C 0.3331(9) 0.2603(5) 0.1013(8) 0.052(2) Uani 1 1 d . . . . .
H8A H 0.3021 0.2932 0.0283 0.078 Uiso 1 1 calc R U . . .
H8B H 0.2582 0.2320 0.1056 0.078 Uiso 1 1 calc R U . . .
H8C H 0.4007 0.2292 0.0889 0.078 Uiso 1 1 calc R U . . .
C9 C 0.5601(8) 0.4321(4) 0.5726(7) 0.0434(16) Uani 1 1 d . . . . .
H9A H 0.5047 0.4275 0.6283 0.052 Uiso 1 1 calc R U . . .
H9B H 0.6510 0.4166 0.6238 0.052 Uiso 1 1 calc R U . . .
C10 C 0.6456(7) 0.0849(4) 0.8913(7) 0.0411(15) Uani 1 1 d . . . . .
C11 C 0.6896(9) 0.0142(4) 0.9160(8) 0.055(2) Uani 1 1 d . . . . .
H11 H 0.6840 -0.0164 0.8459 0.065 Uiso 1 1 calc R U . . .
C12 C 0.7413(9) -0.0100(5) 1.0436(9) 0.061(2) Uani 1 1 d . . . . .
H4 H 0.7716 -0.0571 1.0608 0.073 Uiso 1 1 calc R U . . .
N4 N 0.7478(7) 0.0333(4) 1.1416(7) 0.0527(16) Uani 1 1 d . . . . .
H4A H 0.7817 0.0174 1.2213 0.063 Uiso 1 1 calc R U . . .
C14 C 0.7045(10) 0.1010(4) 1.1239(8) 0.057(2) Uani 1 1 d . . . . .
H14 H 0.7089 0.1294 1.1965 0.069 Uiso 1 1 calc R U . . .
C15 C 0.6544(10) 0.1283(4) 1.0001(8) 0.054(2) Uani 1 1 d . . . . .
H15 H 0.6257 0.1758 0.9874 0.065 Uiso 1 1 calc R U . . .
C42 C 0.9738(12) 0.5860(5) 0.4165(10) 0.072(3) Uani 1 1 d . . . . .
H42A H 1.0095 0.6088 0.5016 0.108 Uiso 1 1 calc R U . . .
H42B H 0.9567 0.6216 0.3480 0.108 Uiso 1 1 calc R U . . .
H42C H 1.0382 0.5517 0.4070 0.108 Uiso 1 1 calc R U . . .
C30 C 0.2564(12) 0.0336(5) 0.9569(10) 0.070(3) Uani 1 1 d . U . . .
C32 C 0.3098(17) 0.0621(7) 1.0931(13) 0.118(6) Uani 1 1 d . . . . .
H32A H 0.4030 0.0755 1.1134 0.177 Uiso 1 1 calc R U . . .
H32B H 0.3030 0.0260 1.1543 0.177 Uiso 1 1 calc R U . . .
H32C H 0.2583 0.1035 1.1002 0.177 Uiso 1 1 calc R U . . .
C31 C 0.1103(14) 0.0079(11) 0.9045(14) 0.146(7) Uani 1 1 d . . . . .
H31A H 0.0892 -0.0091 0.8153 0.220 Uiso 1 1 calc R U . . .
H31B H 0.0510 0.0469 0.9058 0.220 Uiso 1 1 calc R U . . .
H31C H 0.0983 -0.0304 0.9593 0.220 Uiso 1 1 calc R U . . .
N1 N 0.6042(6) 0.1797(3) 0.7297(6) 0.0350(13) Uani 1 1 d . . . . .
H1 H 0.6473 0.2070 0.7949 0.042 Uiso 1 1 calc R U . . .
N2 N 0.5517(5) 0.2064(3) 0.6043(6) 0.0324(12) Uani 1 1 d . . . . .
N3 N 0.3972(5) 0.3718(4) 0.2241(6) 0.0371(14) Uani 1 1 d . . . . .
H3 H 0.3646 0.3924 0.1481 0.045 Uiso 1 1 calc R U . . .
O1 O 0.5307(6) 0.0660(3) 0.6638(5) 0.0531(13) Uani 1 1 d . . . . .
O2 O 0.4412(5) 0.1955(3) 0.3495(5) 0.0390(11) Uani 1 1 d . . . . .
H2A H 0.4710 0.1806 0.4259 0.059 Uiso 1 1 calc R U . . .
O3 O 0.5638(8) 0.5044(3) 0.5381(7) 0.0728(19) Uani 1 1 d . . . . .
H3A H 0.6370 0.5132 0.5298 0.109 Uiso 1 1 calc R U . . .
O30 O 0.3308(7) 0.0252(3) 0.8886(6) 0.0668(17) Uani 1 1 d . U . . .
O15 O 0.8979(5) 0.4085(3) 0.7218(5) 0.0395(12) Uani 1 1 d . . . . .
O12 O 1.1837(5) 0.4323(3) 0.3664(5) 0.0384(11) Uani 1 1 d . . . . .
O13 O 0.6672(5) 0.3038(3) 0.1983(5) 0.0454(13) Uani 1 1 d . . . . .
O11 O 1.3627(5) 0.2364(3) 0.7966(5) 0.0412(12) Uani 1 1 d . . . . .
O10 O 0.8410(6) 0.1091(3) 0.6277(6) 0.0497(14) Uani 1 1 d . . . . .
O14 O 1.1304(5) 0.1338(3) 0.2688(5) 0.0413(12) Uani 1 1 d . . . . .
O21 O 1.2568(4) 0.3320(3) 0.5780(4) 0.0299(10) Uani 1 1 d . . . . .
O18 O 1.1218(5) 0.3198(3) 0.7428(4) 0.0320(10) Uani 1 1 d . . . . .
O22 O 1.1514(5) 0.2824(2) 0.3307(4) 0.0291(10) Uani 1 1 d . . . . .
O24 O 0.7724(5) 0.2091(3) 0.4166(4) 0.0380(11) Uani 1 1 d . . . . .
O17 O 0.9936(5) 0.1302(2) 0.4554(5) 0.0384(11) Uani 1 1 d . . . . .
O16 O 0.8774(5) 0.2599(3) 0.6615(4) 0.0362(11) Uani 1 1 d . . . . .
O28 O 1.0966(5) 0.1800(3) 0.6997(5) 0.0381(12) Uani 1 1 d . . . . .
O23 O 1.0345(5) 0.4106(2) 0.5374(5) 0.0319(10) Uani 1 1 d . . . . .
O25 O 0.7952(5) 0.3494(3) 0.4631(5) 0.0366(12) Uani 1 1 d . . . . .
O19 O 1.2345(5) 0.1917(2) 0.5320(5) 0.0318(10) Uani 1 1 d . . . . .
O27 O 0.9321(5) 0.3604(3) 0.2956(5) 0.0331(11) Uani 1 1 d . . . . .
O40 O 0.7986(7) 0.5519(3) 0.4936(5) 0.0640(17) Uani 1 1 d . . . . .
O26 O 0.9078(5) 0.2212(3) 0.2515(4) 0.0354(11) Uani 1 1 d . . . . .
O20 O 1.0145(5) 0.2703(3) 0.4974(5) 0.0246(7) Uani 1 1 d . . . . .
Mo4 Mo 0.94964(5) 0.35015(3) 0.62964(5) 0.02910(12) Uani 1 1 d . . . . .
Mo6 Mo 1.11638(5) 0.36344(3) 0.42326(5) 0.02773(12) Uani 1 1 d . . . . .
Mo2 Mo 1.21609(5) 0.24866(3) 0.66997(5) 0.02935(12) Uani 1 1 d . . . . .
Mo1 Mo 0.91279(5) 0.17710(3) 0.57158(5) 0.03333(13) Uani 1 1 d . . . . .
Mo3 Mo 1.08025(5) 0.19129(3) 0.36429(5) 0.03006(12) Uani 1 1 d . . . . .
Mo5 Mo 0.81297(5) 0.29152(3) 0.32540(5) 0.03077(13) Uani 1 1 d . . . . .
O50 O 0.7565(14) 0.2781(11) 0.904(3) 0.046(5) Uani 0.548(14) 1 d D U P A 1
C50 C 0.8791(12) 0.2739(6) 0.9528(11) 0.035(3) Uani 0.548(14) 1 d D U P A 1
C51 C 0.9503(13) 0.2048(7) 0.9526(13) 0.046(4) Uani 0.548(14) 1 d D U P A 1
H51A H 0.8849 0.1676 0.9165 0.069 Uiso 0.548(14) 1 calc R U P A 1
H51B H 1.0049 0.1926 1.0416 0.069 Uiso 0.548(14) 1 calc R U P A 1
H51C H 1.0071 0.2097 0.8994 0.069 Uiso 0.548(14) 1 calc R U P A 1
C52 C 0.964(2) 0.3373(9) 1.009(2) 0.062(7) Uani 0.548(14) 1 d D U P A 1
H52A H 0.9072 0.3782 1.0042 0.093 Uiso 0.548(14) 1 calc R U P A 1
H52B H 1.0231 0.3467 0.9593 0.093 Uiso 0.548(14) 1 calc R U P A 1
H52C H 1.0174 0.3281 1.0998 0.093 Uiso 0.548(14) 1 calc R U P A 1
O50B O 0.7281(18) 0.2917(14) 0.911(4) 0.048(6) Uani 0.452(14) 1 d D U P A 2
C50B C 0.8291(12) 0.3282(6) 0.9592(12) 0.036(4) Uani 0.452(14) 1 d D U P A 2
C52B C 0.8120(16) 0.4043(7) 0.9929(16) 0.043(4) Uani 0.452(14) 1 d D U P A 2
H52D H 0.7449 0.4269 0.9191 0.065 Uiso 0.452(14) 1 calc R U P A 2
H52E H 0.8966 0.4292 1.0124 0.065 Uiso 0.452(14) 1 calc R U P A 2
H52F H 0.7835 0.4058 1.0689 0.065 Uiso 0.452(14) 1 calc R U P A 2
C51B C 0.9679(17) 0.2997(15) 0.994(2) 0.062(8) Uani 0.452(14) 1 d D U P A 2
H51D H 0.9655 0.2482 0.9968 0.093 Uiso 0.452(14) 1 calc R U P A 2
H51E H 1.0224 0.3177 1.0794 0.093 Uiso 0.452(14) 1 calc R U P A 2
H51F H 1.0062 0.3146 0.9288 0.093 Uiso 0.452(14) 1 calc R U P A 2

loop_
_atom_site_aniso_label
_atom_site_aniso_U_11
_atom_site_aniso_U_22
_atom_site_aniso_U_33
_atom_site_aniso_U_23
_atom_site_aniso_U_13
_atom_site_aniso_U_12
C1 0.036(4) 0.037(4) 0.042(4) -0.003(3) 0.008(3) 0.007(3)
C2 0.019(3) 0.051(4) 0.033(3) 0.004(3) 0.010(3) 0.004(3)
C3 0.016(3) 0.047(4) 0.036(3) 0.001(3) 0.014(2) 0.001(2)
C4 0.025(3) 0.046(4) 0.036(3) 0.007(3) 0.015(3) 0.008(3)
C41 0.112(8) 0.060(5) 0.037(4) -0.005(4) 0.007(5) 0.030(5)
C5 0.034(4) 0.046(4) 0.041(4) 0.001(3) 0.022(3) 0.003(3)
C40 0.106(8) 0.040(4) 0.033(4) 0.007(3) 0.011(4) 0.021(5)
C6 0.024(3) 0.057(4) 0.035(4) -0.001(3) 0.012(3) -0.003(3)
C7 0.024(3) 0.043(4) 0.038(4) 0.002(3) 0.015(3) 0.001(3)
C8 0.039(4) 0.076(6) 0.039(4) -0.004(4) 0.012(3) -0.008(4)
C9 0.046(4) 0.044(4) 0.041(4) -0.001(3) 0.016(3) 0.008(3)
C10 0.035(4) 0.035(3) 0.048(4) 0.000(3) 0.006(3) -0.005(3)
C11 0.061(5) 0.046(4) 0.045(4) -0.002(3) 0.001(4) 0.014(4)
C12 0.061(6) 0.047(5) 0.058(5) 0.006(4) -0.001(4) 0.009(4)
N4 0.051(4) 0.050(4) 0.045(3) 0.003(3) 0.000(3) -0.017(3)
C14 0.090(7) 0.040(4) 0.044(4) -0.008(3) 0.026(4) -0.027(4)
C15 0.082(6) 0.032(3) 0.057(5) -0.002(3) 0.034(4) -0.006(4)
C42 0.102(8) 0.063(6) 0.058(5) -0.004(4) 0.037(5) 0.010(6)
C30 0.091(7) 0.058(5) 0.075(6) 0.021(5) 0.045(6) 0.027(5)
C32 0.190(16) 0.081(8) 0.128(11) -0.051(8) 0.112(12) -0.020(9)
C31 0.084(9) 0.27(2) 0.096(9) 0.096(12) 0.049(8) 0.070(12)
N1 0.031(3) 0.039(3) 0.031(3) 0.000(2) 0.007(2) 0.006(2)
N2 0.024(3) 0.038(3) 0.037(3) 0.001(2) 0.012(2) 0.003(2)
N3 0.026(3) 0.057(4) 0.031(3) 0.010(3) 0.013(2) 0.003(2)
O1 0.054(3) 0.043(3) 0.049(3) -0.008(2) 0.001(3) -0.003(2)
O2 0.038(3) 0.045(3) 0.036(3) -0.005(2) 0.015(2) -0.008(2)
O3 0.108(6) 0.042(3) 0.064(4) -0.004(3) 0.024(4) 0.015(3)
O30 0.085(5) 0.057(3) 0.056(3) -0.003(3) 0.020(3) 0.008(3)
O15 0.033(3) 0.056(3) 0.034(3) -0.008(2) 0.018(2) 0.006(2)
O12 0.031(2) 0.044(3) 0.045(3) 0.004(2) 0.018(2) -0.002(2)
O13 0.026(3) 0.077(4) 0.030(2) 0.000(2) 0.005(2) 0.004(3)
O11 0.028(3) 0.061(3) 0.032(2) 0.002(2) 0.006(2) 0.008(2)
O10 0.052(3) 0.052(3) 0.053(3) 0.003(3) 0.027(3) -0.016(3)
O14 0.048(3) 0.044(3) 0.039(3) -0.017(2) 0.025(2) -0.003(2)
O21 0.019(2) 0.044(3) 0.028(2) -0.003(2) 0.0094(18) 0.000(2)
O18 0.027(2) 0.045(3) 0.025(2) -0.003(2) 0.0093(18) 0.003(2)
O22 0.020(2) 0.042(3) 0.027(2) -0.0034(19) 0.0104(18) 0.0012(18)
O24 0.028(3) 0.053(3) 0.034(2) -0.011(2) 0.013(2) -0.017(2)
O17 0.041(3) 0.036(3) 0.043(3) -0.012(2) 0.021(2) -0.010(2)
O16 0.032(3) 0.056(3) 0.029(2) -0.005(2) 0.021(2) -0.008(2)
O28 0.036(3) 0.046(3) 0.032(3) 0.007(2) 0.011(2) 0.001(2)
O23 0.030(2) 0.035(2) 0.035(2) 0.000(2) 0.0169(19) 0.004(2)
O25 0.021(2) 0.059(3) 0.032(2) -0.005(2) 0.012(2) 0.011(2)
O19 0.026(2) 0.036(2) 0.033(2) -0.001(2) 0.010(2) 0.0035(19)
O27 0.024(2) 0.047(3) 0.030(2) 0.002(2) 0.012(2) 0.0043(19)
O40 0.103(5) 0.056(4) 0.029(3) -0.003(2) 0.017(3) -0.002(3)
O26 0.028(2) 0.054(3) 0.026(2) -0.013(2) 0.0103(19) -0.004(2)
O20 0.0189(16) 0.0345(18) 0.0226(16) -0.0034(14) 0.0099(14) 0.0000(13)
Mo4 0.0251(3) 0.0412(3) 0.0247(2) -0.0059(2) 0.0133(2) 0.0029(2)
Mo6 0.0221(2) 0.0363(3) 0.0283(3) -0.0015(2) 0.0131(2) -0.0025(2)
Mo2 0.0208(2) 0.0419(3) 0.0239(2) -0.0030(2) 0.00570(19) 0.0024(2)
Mo1 0.0311(3) 0.0412(3) 0.0326(3) -0.0009(2) 0.0171(2) -0.0070(2)
Mo3 0.0283(3) 0.0383(3) 0.0272(3) -0.0081(2) 0.0142(2) -0.0008(2)
Mo5 0.0180(2) 0.0496(3) 0.0238(2) -0.0032(2) 0.00591(19) -0.0013(2)
O50 0.059(9) 0.047(8) 0.046(9) -0.011(7) 0.036(8) -0.010(6)
C50 0.038(8) 0.052(8) 0.018(5) 0.008(5) 0.013(5) -0.008(6)
C51 0.037(7) 0.066(9) 0.038(7) 0.001(6) 0.018(6) 0.006(6)
C52 0.088(16) 0.075(14) 0.024(7) -0.009(10) 0.019(9) -0.031(11)
O50B 0.058(11) 0.061(13) 0.036(8) -0.026(9) 0.030(11) -0.027(10)
C50B 0.046(9) 0.046(9) 0.017(6) -0.003(6) 0.014(6) -0.011(7)
C52B 0.040(9) 0.049(9) 0.039(8) 0.002(7) 0.012(7) 0.004(7)
C51B 0.043(14) 0.12(3) 0.027(11) 0.007(16) 0.018(10) 0.023(16)

loop_
_atom_type_symbol
_atom_type_description
_atom_type_scat_dispersion_real
_atom_type_scat_dispersion_imag
_atom_type_scat_source
C C 0.0033 0.0016 'International Tables Vol C Tables 4.2.6.8 and 6.1.1.4'
H H 0.0000 0.0000 'International Tables Vol C Tables 4.2.6.8 and 6.1.1.4'
N N 0.0061 0.0033 'International Tables Vol C Tables 4.2.6.8 and 6.1.1.4'
O O 0.0106 0.0060 'International Tables Vol C Tables 4.2.6.8 and 6.1.1.4'
Mo Mo -1.6832 0.6857 'International Tables Vol C Tables 4.2.6.8 and 6.1.1.4'

loop_
_geom_angle_atom_site_label_1
_geom_angle_atom_site_label_2
_geom_angle_atom_site_label_3
_geom_angle
O1 C1 N1 125.1(7)
O1 C1 C10 120.4(7)
N1 C1 C10 114.5(6)
N2 C2 C3 119.2(6)
C7 C3 C4 119.2(6)
C7 C3 C2 121.2(6)
C4 C3 C2 119.6(6)
C5 C4 C3 118.4(6)
C5 C4 C9 118.9(6)
C3 C4 C9 122.6(6)
N3 C5 C4 119.9(7)
O40 C40 C42 121.4(8)
O40 C40 C41 119.7(10)
C42 C40 C41 118.9(9)
N3 C6 C7 117.9(6)
N3 C6 C8 119.7(6)
C7 C6 C8 122.4(7)
O2 C7 C6 116.3(6)
O2 C7 C3 123.8(6)
C6 C7 C3 119.9(7)
O3 C9 C4 113.0(6)
C11 C10 C15 117.8(7)
C11 C10 C1 117.9(6)
C15 C10 C1 124.3(6)
C12 C11 C10 119.8(8)
N4 C12 C11 119.7(8)
C12 N4 C14 123.2(7)
N4 C14 C15 119.8(7)
C14 C15 C10 119.7(7)
O30 C30 C32 121.5(11)
O30 C30 C31 119.8(11)
C32 C30 C31 118.4(10)
N2 N1 C1 118.6(6)
C2 N2 N1 115.3(6)
C6 N3 C5 124.7(6)
Mo6 O21 Mo2 116.5(2)
Mo4 O18 Mo2 116.6(2)
Mo6 O22 Mo3 116.2(2)
Mo1 O24 Mo5 116.7(2)
Mo3 O17 Mo1 116.6(2)
Mo4 O16 Mo1 117.2(2)
Mo2 O28 Mo1 117.0(2)
Mo4 O23 Mo6 116.6(2)
Mo5 O25 Mo4 116.4(2)
Mo2 O19 Mo3 116.6(2)
Mo5 O27 Mo6 117.1(2)
Mo3 O26 Mo5 116.4(2)
Mo4 O20 Mo3 179.5(3)
Mo4 O20 Mo6 89.79(18)
Mo3 O20 Mo6 89.69(18)
Mo4 O20 Mo1 90.28(18)
Mo3 O20 Mo1 90.24(18)
Mo6 O20 Mo1 179.9(3)
Mo4 O20 Mo5 89.96(18)
Mo3 O20 Mo5 90.01(16)
Mo6 O20 Mo5 90.14(18)
Mo1 O20 Mo5 89.90(18)
Mo4 O20 Mo2 90.09(16)
Mo3 O20 Mo2 89.94(18)
Mo6 O20 Mo2 90.09(18)
Mo1 O20 Mo2 89.87(18)
Mo5 O20 Mo2 179.8(3)
O15 Mo4 O18 104.3(2)
O15 Mo4 O23 103.0(2)
O18 Mo4 O23 89.8(2)
O15 Mo4 O16 103.6(2)
O18 Mo4 O16 88.5(2)
O23 Mo4 O16 152.93(18)
O15 Mo4 O25 102.0(2)
O18 Mo4 O25 153.73(19)
O23 Mo4 O25 85.4(2)
O16 Mo4 O25 84.4(2)
O15 Mo4 O20 178.2(2)
O18 Mo4 O20 77.55(19)
O23 Mo4 O20 76.93(19)
O16 Mo4 O20 76.3(2)
O25 Mo4 O20 76.21(19)
O12 Mo6 O21 104.8(2)
O12 Mo6 O22 103.6(2)
O21 Mo6 O22 88.9(2)
O12 Mo6 O23 102.5(2)
O21 Mo6 O23 88.1(2)
O22 Mo6 O23 153.54(19)
O12 Mo6 O27 101.9(2)
O21 Mo6 O27 153.22(19)
O22 Mo6 O27 86.1(2)
O23 Mo6 O27 84.8(2)
O12 Mo6 O20 177.6(2)
O21 Mo6 O20 77.36(19)
O22 Mo6 O20 77.29(19)
O23 Mo6 O20 76.41(19)
O27 Mo6 O20 75.9(2)
O11 Mo2 O19 104.3(2)
O11 Mo2 O28 104.4(2)
O19 Mo2 O28 90.2(2)
O11 Mo2 O21 102.5(2)
O19 Mo2 O21 87.3(2)
O28 Mo2 O21 152.75(19)
O11 Mo2 O18 102.5(2)
O19 Mo2 O18 152.98(19)
O28 Mo2 O18 86.3(2)
O21 Mo2 O18 83.80(19)
O11 Mo2 O20 177.7(2)
O19 Mo2 O20 77.3(2)
O28 Mo2 O20 77.0(2)
O21 Mo2 O20 75.98(19)
O18 Mo2 O20 75.77(18)
O10 Mo1 O24 103.9(3)
O10 Mo1 O16 103.8(3)
O24 Mo1 O16 87.9(2)
O10 Mo1 O17 103.8(2)
O24 Mo1 O17 87.6(2)
O16 Mo1 O17 152.41(19)
O10 Mo1 O28 103.0(3)
O24 Mo1 O28 153.2(2)
O16 Mo1 O28 86.4(2)
O17 Mo1 O28 85.5(2)
O10 Mo1 O20 179.1(3)
O24 Mo1 O20 77.06(19)
O16 Mo1 O20 76.17(19)
O17 Mo1 O20 76.29(19)
O28 Mo1 O20 76.1(2)
O14 Mo3 O26 103.2(2)
O14 Mo3 O17 103.5(2)
O26 Mo3 O17 89.1(2)
O14 Mo3 O22 102.9(2)
O26 Mo3 O22 88.2(2)
O17 Mo3 O22 153.36(18)
O14 Mo3 O19 103.2(2)
O26 Mo3 O19 153.62(19)
O17 Mo3 O19 85.5(2)
O22 Mo3 O19 85.22(19)
O14 Mo3 O20 179.2(2)
O26 Mo3 O20 77.58(19)
O17 Mo3 O20 76.7(2)
O22 Mo3 O20 76.85(19)
O19 Mo3 O20 76.04(19)
O13 Mo5 O25 104.6(2)
O13 Mo5 O27 104.0(2)
O25 Mo5 O27 89.5(2)
O13 Mo5 O24 102.7(2)
O25 Mo5 O24 87.8(2)
O27 Mo5 O24 152.9(2)
O13 Mo5 O26 102.1(2)
O25 Mo5 O26 153.3(2)
O27 Mo5 O26 85.9(2)
O24 Mo5 O26 84.5(2)
O13 Mo5 O20 177.8(2)
O25 Mo5 O20 77.3(2)
O27 Mo5 O20 76.9(2)
O24 Mo5 O20 76.2(2)
O26 Mo5 O20 75.96(19)
O50 C50 C52 121.8(14)
O50 C50 C51 121.0(12)
C52 C50 C51 117.2(12)
O50B C50B C51B 123.4(16)
O50B C50B C52B 118.4(14)
C51B C50B C52B 118.1(13)

loop_
_geom_bond_atom_site_label_1
_geom_bond_atom_site_label_2
_geom_bond_distance
C1 O1 1.206(8)
C1 N1 1.364(9)
C1 C10 1.500(10)
C2 N2 1.287(10)
C2 C3 1.460(9)
C3 C7 1.398(9)
C3 C4 1.401(9)
C4 C5 1.370(9)
C4 C9 1.508(10)
C41 C40 1.486(12)
C5 N3 1.341(9)
C40 O40 1.212(11)
C40 C42 1.478(15)
C6 N3 1.316(9)
C6 C7 1.394(10)
C6 C8 1.493(10)
C7 O2 1.343(9)
C9 O3 1.400(9)
C10 C11 1.390(10)
C10 C15 1.398(10)
C11 C12 1.367(11)
C12 N4 1.309(11)
N4 C14 1.331(11)
C14 C15 1.350(11)
C30 O30 1.251(11)
C30 C32 1.475(16)
C30 C31 1.521(18)
N1 N2 1.363(8)
O15 Mo4 1.680(5)
O12 Mo6 1.677(5)
O13 Mo5 1.684(5)
O11 Mo2 1.688(5)
O10 Mo1 1.687(5)
O14 Mo3 1.686(4)
O21 Mo6 1.900(4)
O21 Mo2 1.963(5)
O18 Mo4 1.889(5)
O18 Mo2 1.968(4)
O22 Mo6 1.911(4)
O22 Mo3 1.937(5)
O24 Mo1 1.905(5)
O24 Mo5 1.945(5)
O17 Mo3 1.920(5)
O17 Mo1 1.938(5)
O16 Mo4 1.922(5)
O16 Mo1 1.922(5)
O28 Mo2 1.893(5)
O28 Mo1 1.953(5)
O23 Mo4 1.908(5)
O23 Mo6 1.931(4)
O25 Mo5 1.889(5)
O25 Mo4 1.963(5)
O19 Mo2 1.884(5)
O19 Mo3 1.970(5)
O27 Mo5 1.894(5)
O27 Mo6 1.956(5)
O26 Mo3 1.888(5)
O26 Mo5 1.968(5)
O20 Mo4 2.312(5)
O20 Mo3 2.315(5)
O20 Mo6 2.317(5)
O20 Mo1 2.317(5)
O20 Mo5 2.321(5)
O20 Mo2 2.326(5)
O50 C50 1.216(12)
C50 C52 1.481(11)
C50 C51 1.489(11)
O50B C50B 1.216(12)
C50B C51B 1.476(12)
C50B C52B 1.488(11)
